data_7051112
loop_
_publ_author_name
'Diskin-Posner, Yael'
'Goldberg, I.'

_journal_name_full 'New Journal of Chemistry'
_journal_paper_doi 10.1039/b100580b
_journal_year 2001
_chemical_formula_sum 'C142 H145 N10 Na5 O38 Zn2'
_chemical_formula_weight 2845.38
_space_group_IT_number 13
_symmetry_cell_setting monoclinic
_symmetry_space_group_name_Hall '-P 2yc'
_symmetry_space_group_name_H-M 'P 1 2/c 1'
_cell_angle_alpha 90.00
_cell_angle_beta 92.7990(6)
_cell_angle_gamma 90.00
_cell_formula_units_Z 4
_cell_length_a 30.7150(5)
_cell_length_b 13.7960(3)
_cell_length_c 33.5550(8)
_cell_measurement_temperature 110(2)
_cell_volume 14201.8(5)
_diffrn_ambient_temperature 110(2)
_exptl_crystal_density_diffrn 1.331
_cod_original_sg_symbol_H-M 'P 2/c'
_cod_database_code 7051112

loop_
_symmetry_equiv_pos_as_xyz
'x, y, z'
'-x, y, -z+1/2'
'-x, -y, -z'
'x, -y, z-1/2'

loop_
_atom_site_label
_atom_site_type_symbol
_atom_site_fract_x
_atom_site_fract_y
_atom_site_fract_z
_atom_site_U_iso_or_equiv
_atom_site_adp_type
_atom_site_occupancy
_atom_site_symmetry_multiplicity
_atom_site_calc_flag
_atom_site_refinement_flags
_atom_site_disorder_assembly
_atom_site_disorder_group
N1 N 0.01261(10) 0.1983(2) 0.09308(9) 0.0337(9) Uani 1 1 d . . .
N2 N 0.06803(10) 0.2353(2) 0.02712(9) 0.0301(9) Uani 1 1 d . . .
N3 N 0.00372(10) 0.1447(2) -0.02715(9) 0.0326(9) Uani 1 1 d . . .
N4 N -0.05263(10) 0.11239(19) 0.03889(9) 0.0286(9) Uani 1 1 d . . .
C5 C -0.07486(12) 0.1085(2) 0.07265(11) 0.0270(10) Uani 1 1 d . . .
C6 C -0.05956(13) 0.1382(3) 0.11021(12) 0.0360(12) Uani 1 1 d . . .
C7 C -0.01805(13) 0.1783(3) 0.11976(12) 0.0369(12) Uani 1 1 d . . .
C8 C -0.00284(14) 0.2063(3) 0.15929(13) 0.0505(14) Uani 1 1 d . . .
H8 H -0.0177 0.1987 0.1826 0.061 Uiso 1 1 calc R . .
C9 C 0.03715(14) 0.2459(3) 0.15615(13) 0.0537(14) Uani 1 1 d . . .
H9 H 0.0549 0.2713 0.1768 0.064 Uiso 1 1 calc R . .
C10 C 0.04729(13) 0.2412(3) 0.11346(12) 0.0395(12) Uani 1 1 d . . .
C11 C 0.08490(13) 0.2781(3) 0.09775(12) 0.0349(11) Uani 1 1 d . . .
C12 C 0.09480(12) 0.2749(2) 0.05759(12) 0.0316(11) Uani 1 1 d . . .
C13 C 0.13427(13) 0.3062(3) 0.04151(12) 0.0395(12) Uani 1 1 d . . .
H13 H 0.1574 0.3358 0.0556 0.047 Uiso 1 1 calc R . .
C14 C 0.13236(13) 0.2853(2) 0.00163(12) 0.0333(11) Uani 1 1 d . . .
H14 H 0.1538 0.2978 -0.0163 0.040 Uiso 1 1 calc R . .
C15 C 0.09106(12) 0.2405(2) -0.00706(11) 0.0246(10) Uani 1 1 d . . .
C16 C 0.07618(12) 0.2073(2) -0.04462(12) 0.0294(11) Uani 1 1 d . . .
C17 C 0.03551(12) 0.1599(3) -0.05317(12) 0.0337(11) Uani 1 1 d . . .
C18 C 0.02167(13) 0.1200(3) -0.09190(12) 0.0382(12) Uani 1 1 d . . .
H18 H 0.0375 0.1200 -0.1148 0.046 Uiso 1 1 calc R . .
C19 C -0.01862(13) 0.0831(3) -0.08797(12) 0.0368(12) Uani 1 1 d . . .
H19 H -0.0357 0.0522 -0.1078 0.044 Uiso 1 1 calc R . .
C20 C -0.03024(12) 0.1000(2) -0.04803(12) 0.0292(11) Uani 1 1 d . . .
C21 C -0.06980(12) 0.0751(2) -0.03212(11) 0.0296(11) Uani 1 1 d . . .
C22 C -0.08007(13) 0.0796(2) 0.00816(12) 0.0328(11) Uani 1 1 d . . .
C23 C -0.12108(13) 0.0529(3) 0.02406(12) 0.0390(12) Uani 1 1 d . . .
H23 H -0.1451 0.0276 0.0097 0.047 Uiso 1 1 calc R . .
C24 C -0.11833(13) 0.0712(3) 0.06335(12) 0.0413(12) Uani 1 1 d . . .
H24 H -0.1401 0.0617 0.0812 0.050 Uiso 1 1 calc R . .
C25 C -0.09122(13) 0.1314(3) 0.14328(11) 0.0348(12) Uani 1 1 d . . .
C26 C -0.10602(14) 0.0421(3) 0.15574(13) 0.0460(13) Uani 1 1 d . . .
H26 H -0.0936 -0.0144 0.1463 0.055 Uiso 1 1 calc R . .
C27 C -0.13875(13) 0.0365(3) 0.18174(13) 0.0420(13) Uani 1 1 d . . .
H27 H -0.1490 -0.0242 0.1889 0.050 Uiso 1 1 calc R . .
C28 C -0.15729(13) 0.1190(3) 0.19783(12) 0.0338(11) Uani 1 1 d . . .
C29 C -0.14146(13) 0.2081(3) 0.18640(12) 0.0397(12) Uani 1 1 d . . .
H29 H -0.1528 0.2644 0.1970 0.048 Uiso 1 1 calc R . .
C30 C -0.10910(14) 0.2144(3) 0.15941(12) 0.0402(12) Uani 1 1 d . . .
H30 H -0.0991 0.2750 0.1519 0.048 Uiso 1 1 calc R . .
C31 C -0.19409(13) 0.1122(3) 0.22597(12) 0.0396(12) Uani 1 1 d . . .
O32 O -0.20921(9) 0.18812(19) 0.23961(9) 0.0480(9) Uani 1 1 d . . .
O33 O -0.20752(10) 0.0280(2) 0.23333(9) 0.0594(10) Uani 1 1 d . . .
C34 C 0.11762(13) 0.3289(3) 0.12489(12) 0.0364(12) Uani 1 1 d . . .
C35 C 0.14065(13) 0.2783(3) 0.15550(12) 0.0450(13) Uani 1 1 d . . .
H35 H 0.1360 0.2120 0.1582 0.054 Uiso 1 1 calc R . .
C36 C 0.16978(13) 0.3239(3) 0.18153(12) 0.0421(13) Uani 1 1 d . . .
H36 H 0.1849 0.2884 0.2013 0.051 Uiso 1 1 calc R . .
C37 C 0.17673(14) 0.4220(3) 0.17845(12) 0.0400(12) Uani 1 1 d . . .
C38 C 0.15441(15) 0.4742(3) 0.14838(14) 0.0565(15) Uani 1 1 d . . .
H38 H 0.1593 0.5404 0.1456 0.068 Uiso 1 1 calc R . .
C39 C 0.12493(15) 0.4270(3) 0.12258(13) 0.0498(14) Uani 1 1 d . . .
H39 H 0.1096 0.4628 0.1031 0.060 Uiso 1 1 calc R . .
C40 C 0.20709(13) 0.4780(3) 0.20694(13) 0.0454(13) Uani 1 1 d . . .
O41 O 0.21045(11) 0.56527(19) 0.20509(9) 0.0652(11) Uani 1 1 d . . .
O42 O 0.22779(10) 0.42421(19) 0.23337(9) 0.0619(10) Uani 1 1 d . . .
C43 C 0.10446(12) 0.2237(2) -0.07938(12) 0.0317(11) Uani 1 1 d . . .
C44 C 0.14358(13) 0.1762(3) -0.08167(12) 0.0342(11) Uani 1 1 d . . .
H44 H 0.1524 0.1329 -0.0616 0.041 Uiso 1 1 calc R . .
C45 C 0.16996(12) 0.1917(2) -0.11314(12) 0.0321(11) Uani 1 1 d . . .
H45 H 0.1959 0.1574 -0.1145 0.038 Uiso 1 1 calc R . .
C46 C 0.15836(12) 0.2573(2) -0.14240(12) 0.0312(11) Uani 1 1 d . . .
C47 C 0.11859(13) 0.3038(3) -0.14023(13) 0.0423(12) Uani 1 1 d . . .
H47 H 0.1095 0.3467 -0.1603 0.051 Uiso 1 1 calc R . .
C48 C 0.09262(14) 0.2880(3) -0.10929(12) 0.0406(12) Uani 1 1 d . . .
H48 H 0.0664 0.3212 -0.1083 0.049 Uiso 1 1 calc R . .
C49 C 0.18658(13) 0.2772(3) -0.17668(13) 0.0409(12) Uani 1 1 d . . .
O50 O 0.22284(9) 0.23398(18) -0.17857(8) 0.0403(8) Uani 1 1 d . . .
O51 O 0.17399(9) 0.3375(2) -0.20295(9) 0.0625(10) Uani 1 1 d . . .
C52 C -0.10559(13) 0.0425(3) -0.06158(12) 0.0372(12) Uani 1 1 d . . .
C53 C -0.12583(13) -0.0474(3) -0.05706(13) 0.0415(13) Uani 1 1 d . . .
H53 H -0.1163 -0.0886 -0.0365 0.050 Uiso 1 1 calc R . .
C54 C -0.15962(13) -0.0751(3) -0.08262(12) 0.0393(12) Uani 1 1 d . . .
H54 H -0.1731 -0.1347 -0.0790 0.047 Uiso 1 1 calc R . .
C55 C -0.17400(13) -0.0162(3) -0.11363(13) 0.0438(13) Uani 1 1 d . . .
C56 C -0.15393(14) 0.0734(3) -0.11831(13) 0.0489(14) Uani 1 1 d . . .
H56 H -0.1632 0.1137 -0.1393 0.059 Uiso 1 1 calc R . .
C57 C -0.12057(14) 0.1027(3) -0.09223(12) 0.0449(13) Uani 1 1 d . . .
H57 H -0.1080 0.1634 -0.0952 0.054 Uiso 1 1 calc R . .
C58 C -0.21095(13) -0.0482(3) -0.14191(13) 0.0475(13) Uani 1 1 d . . .
O59 O -0.22930(9) -0.1282(2) -0.13140(9) 0.0556(9) Uani 1 1 d . . .
O60 O -0.22221(11) -0.0006(2) -0.17188(10) 0.0676(11) Uani 1 1 d . . .
Zn61 Zn 0.003917(14) 0.19102(3) 0.031695(13) 0.02873(13) Uani 1 1 d . . .
N62 N -0.02595(11) 0.3311(2) 0.02272(11) 0.0449(11) Uani 1 1 d . . .
C63 C -0.02945(17) 0.3969(3) 0.05134(18) 0.0792(19) Uani 1 1 d . . .
H63 H -0.0197 0.3818 0.0773 0.095 Uiso 1 1 calc R . .
C64 C -0.0474(2) 0.4874(3) 0.0434(2) 0.128(3) Uani 1 1 d . . .
H64 H -0.0493 0.5336 0.0634 0.154 Uiso 1 1 calc R . .
C65 C -0.0618(2) 0.5061(5) 0.0058(3) 0.154(4) Uani 1 1 d . . .
H65 H -0.0745 0.5661 0.0001 0.185 Uiso 1 1 calc R . .
C66 C -0.0588(3) 0.4423(4) -0.0238(3) 0.136(3) Uani 1 1 d . . .
H66 H -0.0685 0.4568 -0.0498 0.163 Uiso 1 1 calc R . .
C67 C -0.04093(16) 0.3550(3) -0.01380(19) 0.0798(19) Uani 1 1 d . . .
H67 H -0.0390 0.3089 -0.0339 0.096 Uiso 1 1 calc R . .
C68 C -0.56087(10) 0.5078(2) -0.50421(13) 0.166(4) Uani 1 1 d G . .
H68 H -0.5729 0.5682 -0.5103 0.199 Uiso 1 1 calc . . .
C69 C -0.55745(13) 0.4762(3) -0.46484(13) 0.163(4) Uani 1 1 d G . .
H69 H -0.5672 0.5155 -0.4446 0.196 Uiso 1 1 calc . . .
C70 C -0.53949(14) 0.3860(3) -0.45574(12) 0.119(3) Uani 1 1 d G . .
H70 H -0.5372 0.3649 -0.4294 0.142 Uiso 1 1 calc . . .
N71 N -0.52494(11) 0.3272(2) -0.48602(15) 0.0947(16) Uani 1 1 d G . .
C72 C -0.52836(13) 0.3588(3) -0.52539(13) 0.129(3) Uani 1 1 d G . .
H72 H -0.5186 0.3195 -0.5456 0.155 Uiso 1 1 calc . . .
C73 C -0.54632(13) 0.4491(3) -0.53448(12) 0.152(3) Uani 1 1 d G . .
H73 H -0.5486 0.4702 -0.5608 0.182 Uiso 1 1 calc . . .
N74 N -0.49153(12) 0.2268(3) -0.41038(11) 0.0664(12) Uani 1 1 d . . .
N75 N -0.55562(11) 0.1307(3) -0.46334(11) 0.0600(12) Uani 1 1 d . . .
N76 N -0.49448(11) 0.1403(3) -0.52631(10) 0.0528(11) Uani 1 1 d . . .
N77 N -0.43310(11) 0.2459(3) -0.47478(10) 0.0573(12) Uani 1 1 d . . .
C78 C -0.40791(14) 0.2927(3) -0.44530(13) 0.0603(15) Uani 1 1 d . . .
C79 C -0.41930(15) 0.3029(3) -0.40654(13) 0.0598(15) Uani 1 1 d . . .
C80 C -0.45735(16) 0.2699(4) -0.38968(14) 0.0701(17) Uani 1 1 d . . .
C81 C -0.46768(16) 0.2790(4) -0.34849(15) 0.0815(18) Uani 1 1 d . . .
H81 H -0.4499 0.3064 -0.3283 0.098 Uiso 1 1 calc R . .
C82 C -0.50714(17) 0.2414(4) -0.34426(15) 0.0911(19) Uani 1 1 d . . .
H82 H -0.5216 0.2360 -0.3207 0.109 Uiso 1 1 calc R . .
C83 C -0.52304(16) 0.2103(4) -0.38354(14) 0.0743(17) Uani 1 1 d . . .
C84 C -0.56536(16) 0.1733(3) -0.39315(14) 0.0663(16) Uani 1 1 d . . .
C85 C -0.58024(14) 0.1410(3) -0.43063(14) 0.0581(14) Uani 1 1 d . . .
C86 C -0.62496(15) 0.1152(3) -0.44189(14) 0.0636(15) Uani 1 1 d . . .
H86 H -0.6485 0.1176 -0.4255 0.076 Uiso 1 1 calc R . .
C87 C -0.62640(14) 0.0872(3) -0.48037(13) 0.0564(14) Uani 1 1 d . . .
H87 H -0.6509 0.0661 -0.4953 0.068 Uiso 1 1 calc R . .
C88 C -0.58260(14) 0.0957(3) -0.49430(14) 0.0538(14) Uani 1 1 d . . .
C89 C -0.56854(13) 0.0721(3) -0.53205(13) 0.0484(13) Uani 1 1 d . . .
C90 C -0.52776(15) 0.0879(3) -0.54586(13) 0.0561(14) Uani 1 1 d . . .
C91 C -0.51189(14) 0.0578(3) -0.58367(13) 0.0574(14) Uani 1 1 d . . .
H91 H -0.5269 0.0193 -0.6025 0.069 Uiso 1 1 calc R . .
C92 C -0.47179(14) 0.0948(3) -0.58709(13) 0.0562(14) Uani 1 1 d . . .
H92 H -0.4541 0.0872 -0.6086 0.067 Uiso 1 1 calc R . .
C93 C -0.46156(13) 0.1475(3) -0.55184(12) 0.0465(13) Uani 1 1 d . . .
C94 C -0.42251(13) 0.2003(3) -0.54430(12) 0.0511(13) Uani 1 1 d . . .
C95 C -0.40990(14) 0.2461(3) -0.50838(14) 0.0582(15) Uani 1 1 d . . .
C96 C -0.36928(15) 0.2969(4) -0.50061(14) 0.0686(16) Uani 1 1 d . . .
H96 H -0.3479 0.3079 -0.5188 0.082 Uiso 1 1 calc R . .
C97 C -0.36800(15) 0.3254(4) -0.46204(13) 0.0668(16) Uani 1 1 d . . .
H97 H -0.3456 0.3597 -0.4487 0.080 Uiso 1 1 calc R . .
C98 C -0.38717(14) 0.3592(3) -0.37806(12) 0.0518(13) Uani 1 1 d . . .
C99 C -0.3895(2) 0.4569(4) -0.3759(2) 0.125(3) Uani 1 1 d . . .
H99 H -0.4102 0.4905 -0.3916 0.150 Uiso 1 1 calc R . .
C100 C -0.3602(2) 0.5079(4) -0.34951(17) 0.108(2) Uani 1 1 d . . .
H100 H -0.3617 0.5752 -0.3486 0.130 Uiso 1 1 calc R . .
C101 C -0.33096(14) 0.4632(3) -0.32621(13) 0.0533(14) Uani 1 1 d . . .
C102 C -0.3286(2) 0.3639(4) -0.3304(2) 0.138(3) Uani 1 1 d . . .
H102 H -0.3079 0.3292 -0.3150 0.166 Uiso 1 1 calc R . .
C103 C -0.3559(2) 0.3162(4) -0.3564(2) 0.125(3) Uani 1 1 d . . .
H103 H -0.3524 0.2497 -0.3592 0.150 Uiso 1 1 calc R . .
C104 C -0.30133(14) 0.5216(3) -0.29919(12) 0.0468(13) Uani 1 1 d . . .
O105 O -0.30439(10) 0.60747(19) -0.29627(8) 0.0522(9) Uani 1 1 d . . .
O106 O -0.27215(10) 0.4706(2) -0.27909(10) 0.0716(11) Uani 1 1 d . . .
C107 C -0.59622(15) 0.1701(3) -0.36097(14) 0.0641(15) Uani 1 1 d . . .
C108 C -0.61236(15) 0.0835(3) -0.34748(14) 0.0639(16) Uani 1 1 d . . .
H108 H -0.6025 0.0264 -0.3587 0.077 Uiso 1 1 calc R . .
C109 C -0.64260(15) 0.0770(3) -0.31801(14) 0.0585(15) Uani 1 1 d . . .
H109 H -0.6522 0.0170 -0.3094 0.070 Uiso 1 1 calc R . .
C110 C -0.65798(15) 0.1616(3) -0.30186(13) 0.0537(14) Uani 1 1 d . . .
C111 C -0.64227(17) 0.2486(3) -0.31439(16) 0.0840(18) Uani 1 1 d . . .
H111 H -0.6518 0.3056 -0.3028 0.101 Uiso 1 1 calc R . .
C112 C -0.61261(18) 0.2536(4) -0.34377(16) 0.0941(19) Uani 1 1 d . . .
H112 H -0.6033 0.3140 -0.3523 0.113 Uiso 1 1 calc R . .
C113 C -0.69205(14) 0.1560(3) -0.27047(13) 0.0512(14) Uani 1 1 d . . .
O114 O -0.70807(10) 0.23113(19) -0.25759(9) 0.0543(9) Uani 1 1 d . . .
O115 O -0.70247(11) 0.0718(2) -0.26001(10) 0.0684(11) Uani 1 1 d . . .
C116 C -0.60295(14) 0.0281(3) -0.56032(13) 0.0486(13) Uani 1 1 d . . .
C117 C -0.61222(14) 0.0681(3) -0.59731(14) 0.0548(14) Uani 1 1 d . . .
H117 H -0.5964 0.1214 -0.6055 0.066 Uiso 1 1 calc R . .
C118 C -0.64418(15) 0.0304(3) -0.62199(14) 0.0569(15) Uani 1 1 d . . .
H118 H -0.6500 0.0587 -0.6468 0.068 Uiso 1 1 calc R . .
C119 C -0.66812(14) -0.0489(3) -0.61113(13) 0.0532(14) Uani 1 1 d . . .
C120 C -0.65844(15) -0.0920(3) -0.57471(13) 0.0613(15) Uani 1 1 d . . .
H120 H -0.6741 -0.1461 -0.5672 0.074 Uiso 1 1 calc R . .
C121 C -0.62581(15) -0.0556(3) -0.54943(14) 0.0617(15) Uani 1 1 d . . .
H121 H -0.6189 -0.0861 -0.5252 0.074 Uiso 1 1 calc R . .
C122 C -0.70411(15) -0.0873(3) -0.63793(14) 0.0579(15) Uani 1 1 d . . .
O123 O -0.72277(10) -0.1672(2) -0.62498(9) 0.0690(10) Uani 1 1 d . . .
O124 O -0.71613(11) -0.0472(2) -0.66885(10) 0.0737(11) Uani 1 1 d . . .
C125 C -0.39361(13) 0.2121(3) -0.57827(12) 0.0446(13) Uani 1 1 d . . .
C126 C -0.36310(14) 0.1455(3) -0.58719(12) 0.0459(13) Uani 1 1 d . . .
H126 H -0.3591 0.0918 -0.5706 0.055 Uiso 1 1 calc R . .
C127 C -0.33764(14) 0.1540(3) -0.61979(12) 0.0419(12) Uani 1 1 d . . .
H127 H -0.3171 0.1065 -0.6247 0.050 Uiso 1 1 calc R . .
C128 C -0.34243(12) 0.2321(3) -0.64499(12) 0.0364(12) Uani 1 1 d . . .
C129 C -0.37281(18) 0.2995(4) -0.63491(15) 0.0868(18) Uani 1 1 d . . .
H129 H -0.3763 0.3548 -0.6506 0.104 Uiso 1 1 calc R . .
C130 C -0.39803(18) 0.2891(4) -0.60305(16) 0.0914(19) Uani 1 1 d . . .
H130 H -0.4188 0.3360 -0.5982 0.110 Uiso 1 1 calc R . .
C131 C -0.31578(13) 0.2443(3) -0.68087(12) 0.0398(12) Uani 1 1 d . . .
O132 O -0.28324(8) 0.18899(18) -0.68460(8) 0.0399(8) Uani 1 1 d . . .
O133 O -0.32587(11) 0.3062(2) -0.70665(10) 0.0875(12) Uani 1 1 d . . .
ZN134 Zn -0.496989(17) 0.20141(4) -0.470634(15) 0.05622(17) Uani 1 1 d . . .
NA135 Na 0.26280(5) 0.06717(10) 0.22614(5) 0.0415(5) Uani 1 1 d . . .
NA136 Na 0.26927(5) 0.28325(10) 0.25179(5) 0.0425(5) Uani 1 1 d . . .
NA137 Na 0.75040(6) 0.37056(12) 0.04075(6) 0.0677(6) Uani 1 1 d . . .
O138 O 0.76631(11) 0.1982(2) 0.07118(10) 0.0681(11) Uani 1 1 d . . .
C139 C 0.76458(16) 0.1257(4) 0.04395(18) 0.0734(18) Uani 1 1 d . . .
C140 C 0.75981(19) 0.0273(4) 0.0545(2) 0.095(2) Uani 1 1 d . . .
H140 H 0.7589 0.0085 0.0810 0.114 Uiso 1 1 calc . . .
C141 C 0.7565(2) -0.0398(5) 0.0241(3) 0.144(3) Uani 1 1 d . . .
H141 H 0.7507 -0.1039 0.0306 0.173 Uiso 1 1 calc . . .
C142 C 0.7613(2) -0.0178(5) -0.0132(3) 0.136(3) Uani 1 1 d . . .
H142 H 0.7618 -0.0665 -0.0323 0.164 Uiso 1 1 calc . . .
C143 C 0.7657(2) 0.0805(5) -0.0246(2) 0.110(2) Uani 1 1 d . . .
H143 H 0.7667 0.0967 -0.0514 0.132 Uiso 1 1 calc . . .
C144 C 0.76861(18) 0.1536(4) 0.00477(19) 0.087(2) Uani 1 1 d . . .
O145 O 0.77363(14) 0.2510(2) -0.00499(11) 0.0985(14) Uani 1 1 d . . .
C146 C 0.8160(3) 0.2816(6) -0.0194(3) 0.220(4) Uani 1 1 d . . .
H14A H 0.8280 0.2322 -0.0364 0.265 Uiso 1 1 calc . . .
H14B H 0.8133 0.3417 -0.0343 0.265 Uiso 1 1 calc . . .
C147 C 0.8422(2) 0.2940(4) 0.0154(4) 0.227(5) Uani 1 1 d . . .
H14C H 0.8724 0.3018 0.0087 0.272 Uiso 1 1 calc . . .
H14D H 0.8402 0.2373 0.0323 0.272 Uiso 1 1 calc . . .
O148 O 0.82795(12) 0.3786(2) 0.03636(15) 0.1080(16) Uani 1 1 d . . .
C149 C 0.8472(2) 0.3921(5) 0.0752(3) 0.220(4) Uani 1 1 d . . .
H14E H 0.8785 0.4002 0.0738 0.263 Uiso 1 1 calc . . .
H14F H 0.8419 0.3357 0.0915 0.263 Uiso 1 1 calc . . .
C150 C 0.8273(3) 0.4822(6) 0.0937(3) 0.243(4) Uani 1 1 d . . .
H15A H 0.8398 0.4925 0.1205 0.292 Uiso 1 1 calc . . .
H15B H 0.8330 0.5391 0.0778 0.292 Uiso 1 1 calc . . .
O151 O 0.78271(17) 0.4659(3) 0.09467(12) 0.1486(18) Uani 1 1 d . . .
C152 C 0.7547(3) 0.5596(5) 0.0978(3) 0.176(4) Uani 1 1 d . . .
H15C H 0.7250 0.5423 0.1034 0.212 Uiso 1 1 calc . . .
H15D H 0.7664 0.5995 0.1196 0.212 Uiso 1 1 calc . . .
C153 C 0.7550(3) 0.6120(5) 0.0620(3) 0.143(3) Uani 1 1 d . . .
H15E H 0.7374 0.6700 0.0640 0.172 Uiso 1 1 calc . . .
H15F H 0.7846 0.6315 0.0569 0.172 Uiso 1 1 calc . . .
O154 O 0.73871(11) 0.5556(2) 0.03128(15) 0.1077(16) Uani 1 1 d . . .
C155 C 0.74172(18) 0.5931(5) -0.0083(2) 0.103(3) Uani 1 1 d . . .
C156 C 0.74648(19) 0.6917(4) -0.0135(3) 0.161(4) Uani 1 1 d . . .
H156 H 0.7479 0.7338 0.0082 0.194 Uiso 1 1 calc . . .
C157 C 0.7490(2) 0.7242(4) -0.0505(3) 0.136(4) Uani 1 1 d . . .
H157 H 0.7535 0.7899 -0.0551 0.164 Uiso 1 1 calc . . .
C158 C 0.7450(2) 0.6606(4) -0.0820(3) 0.146(3) Uani 1 1 d . . .
H158 H 0.7464 0.6850 -0.1077 0.175 Uiso 1 1 calc . . .
C159 C 0.7391(2) 0.5637(5) -0.0772(3) 0.165(3) Uani 1 1 d . . .
H159 H 0.7365 0.5220 -0.0990 0.198 Uiso 1 1 calc . . .
C160 C 0.7371(2) 0.5290(4) -0.0377(3) 0.144(3) Uani 1 1 d . . .
O161 O 0.73300(15) 0.4311(3) -0.02661(15) 0.1614(19) Uani 1 1 d . . .
C162 C 0.7041(4) 0.3841(6) -0.0488(3) 0.225(6) Uani 1 1 d . . .
H16A H 0.7123 0.3167 -0.0518 0.270 Uiso 1 1 calc . . .
H16B H 0.7001 0.4135 -0.0750 0.270 Uiso 1 1 calc . . .
C163 C 0.6678(3) 0.3927(7) -0.0280(4) 0.187(5) Uani 1 1 d . . .
H16C H 0.6427 0.3700 -0.0441 0.224 Uiso 1 1 calc . . .
H16D H 0.6631 0.4602 -0.0214 0.224 Uiso 1 1 calc . . .
O164 O 0.67237(19) 0.3373(4) 0.0074(2) 0.178(3) Uani 1 1 d . . .
C165 C 0.6628(3) 0.3304(5) 0.0400(3) 0.170(4) Uani 1 1 d . . .
H16E H 0.6315 0.3336 0.0344 0.204 Uiso 1 1 calc . . .
H16F H 0.6703 0.3963 0.0477 0.204 Uiso 1 1 calc . . .
C166 C 0.6607(2) 0.2908(6) 0.0819(4) 0.227(5) Uani 1 1 d . . .
H16G H 0.6588 0.2207 0.0825 0.273 Uiso 1 1 calc . . .
H16H H 0.6372 0.3192 0.0963 0.273 Uiso 1 1 calc . . .
O167 O 0.7049(2) 0.3278(3) 0.09606(18) 0.167(2) Uani 1 1 d . . .
C168 C 0.7305(3) 0.2802(5) 0.1222(2) 0.194(3) Uani 1 1 d . . .
H16I H 0.7148 0.2715 0.1463 0.233 Uiso 1 1 calc . . .
H16J H 0.7556 0.3205 0.1290 0.233 Uiso 1 1 calc . . .
C169 C 0.7472(2) 0.1799(4) 0.10929(19) 0.114(3) Uani 1 1 d . . .
H16K H 0.7688 0.1549 0.1286 0.136 Uiso 1 1 calc . . .
H16L H 0.7233 0.1339 0.1063 0.136 Uiso 1 1 calc . . .
O170 O 0.30567(11) 0.1384(2) 0.28098(10) 0.0729(11) Uani 1 1 d . . .
H170 H 0.3429 0.1460 0.2801 0.087 Uiso 1 1 d R . .
NA171 Na 0.24065(5) 0.88805(11) 0.27887(5) 0.0476(5) Uani 1 1 d . . .
NA172 Na 0.23433(6) 0.67206(11) 0.25465(5) 0.0505(5) Uani 1 1 d . . .
O173 O 0.19482(13) 0.8191(2) 0.22670(10) 0.0827(12) Uani 1 1 d . . .
H173 H 0.1564 0.8245 0.2247 0.099 Uiso 1 1 d R . .

loop_
_atom_site_aniso_label
_atom_site_aniso_U_11
_atom_site_aniso_U_22
_atom_site_aniso_U_33
_atom_site_aniso_U_23
_atom_site_aniso_U_13
_atom_site_aniso_U_12
N1 0.0228(19) 0.0489(18) 0.0289(19) -0.0028(15) -0.0051(16) -0.0055(15)
N2 0.0197(18) 0.0414(17) 0.0287(19) -0.0038(15) -0.0040(16) 0.0012(15)
N3 0.0207(19) 0.0441(18) 0.033(2) -0.0050(15) 0.0048(16) -0.0055(15)
N4 0.0236(18) 0.0335(16) 0.0289(19) -0.0049(14) 0.0019(16) -0.0011(14)
C5 0.020(2) 0.034(2) 0.027(2) -0.0002(17) 0.0033(19) -0.0036(17)
C6 0.029(2) 0.040(2) 0.040(3) 0.0022(19) 0.003(2) -0.0013(19)
C7 0.029(2) 0.051(2) 0.031(2) 0.005(2) 0.009(2) -0.004(2)
C8 0.031(3) 0.093(3) 0.028(3) -0.009(2) 0.013(2) -0.017(2)
C9 0.031(3) 0.095(3) 0.035(3) -0.007(2) -0.002(2) -0.022(2)
C10 0.034(3) 0.048(2) 0.037(3) 0.000(2) 0.007(2) -0.004(2)
C11 0.026(2) 0.048(2) 0.030(2) -0.0096(19) 0.003(2) -0.0046(19)
C12 0.021(2) 0.035(2) 0.039(3) 0.0008(19) -0.001(2) -0.0033(18)
C13 0.030(2) 0.050(2) 0.038(3) -0.007(2) -0.003(2) -0.010(2)
C14 0.024(2) 0.038(2) 0.038(3) 0.0005(19) 0.009(2) -0.0023(18)
C15 0.018(2) 0.032(2) 0.024(2) -0.0028(17) 0.0002(18) -0.0042(17)
C16 0.020(2) 0.033(2) 0.036(2) -0.0008(18) 0.0083(19) 0.0050(17)
C17 0.021(2) 0.038(2) 0.043(3) 0.0052(19) 0.011(2) 0.0042(18)
C18 0.038(3) 0.050(2) 0.026(2) -0.0113(19) -0.004(2) 0.001(2)
C19 0.030(2) 0.049(2) 0.032(2) -0.0175(19) 0.006(2) -0.009(2)
C20 0.022(2) 0.0271(19) 0.039(3) -0.0033(18) 0.001(2) -0.0002(17)
C21 0.022(2) 0.029(2) 0.037(2) -0.0098(18) -0.007(2) -0.0004(17)
C22 0.029(2) 0.034(2) 0.036(2) -0.0068(19) -0.001(2) -0.0015(18)
C23 0.025(2) 0.045(2) 0.046(3) -0.006(2) -0.003(2) -0.0097(19)
C24 0.033(3) 0.051(2) 0.042(3) 0.001(2) 0.019(2) -0.011(2)
C25 0.030(2) 0.049(2) 0.026(2) -0.0038(19) 0.012(2) -0.009(2)
C26 0.048(3) 0.046(2) 0.047(3) -0.003(2) 0.028(2) 0.008(2)
C27 0.041(3) 0.037(2) 0.050(3) 0.003(2) 0.021(2) 0.007(2)
C28 0.023(2) 0.041(2) 0.038(3) -0.0035(19) 0.007(2) -0.0011(19)
C29 0.042(3) 0.040(2) 0.038(3) -0.0085(19) 0.017(2) 0.002(2)
C30 0.044(3) 0.035(2) 0.042(3) 0.000(2) 0.007(2) 0.000(2)
C31 0.025(2) 0.053(2) 0.042(3) -0.009(2) 0.013(2) -0.005(2)
O32 0.0331(17) 0.0567(17) 0.056(2) -0.0040(15) 0.0150(15) 0.0139(14)
O33 0.054(2) 0.0530(18) 0.074(2) -0.0010(16) 0.0388(18) -0.0045(16)
C34 0.023(2) 0.054(2) 0.032(2) -0.004(2) -0.004(2) -0.001(2)
C35 0.035(3) 0.056(3) 0.046(3) -0.014(2) 0.014(2) -0.012(2)
C36 0.041(3) 0.043(2) 0.041(3) -0.014(2) -0.013(2) -0.001(2)
C37 0.040(3) 0.050(3) 0.030(2) -0.010(2) -0.003(2) -0.004(2)
C38 0.048(3) 0.054(3) 0.068(4) -0.008(2) -0.005(3) -0.013(2)
C39 0.061(3) 0.040(2) 0.047(3) -0.002(2) -0.009(3) -0.006(2)
C40 0.028(3) 0.070(3) 0.037(3) -0.009(2) 0.000(2) -0.002(2)
O41 0.096(3) 0.0369(16) 0.060(2) -0.0082(15) -0.0223(19) -0.0171(16)
O42 0.064(2) 0.0503(17) 0.068(2) -0.0185(16) -0.0336(18) -0.0031(16)
C43 0.023(2) 0.037(2) 0.035(2) -0.0091(18) 0.003(2) -0.0005(18)
C44 0.028(2) 0.044(2) 0.030(2) 0.0063(19) 0.002(2) 0.0032(19)
C45 0.018(2) 0.030(2) 0.050(3) 0.0106(19) 0.012(2) 0.0112(17)
C46 0.030(2) 0.026(2) 0.039(3) -0.0012(18) 0.011(2) 0.0063(18)
C47 0.031(3) 0.056(2) 0.040(3) 0.012(2) 0.010(2) 0.014(2)
C48 0.031(3) 0.048(2) 0.043(3) 0.009(2) 0.003(2) 0.015(2)
C49 0.029(3) 0.054(2) 0.041(3) 0.004(2) 0.007(2) 0.009(2)
O50 0.0291(16) 0.0597(16) 0.0333(16) 0.0085(13) 0.0122(14) 0.0210(14)
O51 0.0447(19) 0.094(2) 0.051(2) 0.0354(17) 0.0217(16) 0.0335(17)
C52 0.023(2) 0.047(2) 0.042(3) -0.009(2) 0.007(2) -0.0108(19)
C53 0.037(3) 0.038(2) 0.049(3) -0.004(2) -0.003(2) -0.005(2)
C54 0.039(3) 0.034(2) 0.045(3) -0.009(2) 0.002(2) -0.0062(19)
C55 0.031(3) 0.058(3) 0.043(3) -0.009(2) 0.007(2) -0.019(2)
C56 0.042(3) 0.072(3) 0.033(3) -0.001(2) 0.003(2) -0.013(2)
C57 0.051(3) 0.044(2) 0.040(3) -0.001(2) 0.002(2) -0.027(2)
C58 0.027(3) 0.075(3) 0.041(3) -0.023(2) 0.010(2) -0.016(2)
O59 0.0423(19) 0.077(2) 0.048(2) -0.0001(16) 0.0072(16) -0.0315(16)
O60 0.071(2) 0.0680(19) 0.061(2) -0.0001(17) -0.0262(19) -0.0222(18)
Zn61 0.0197(3) 0.0387(2) 0.0279(3) -0.0038(2) 0.0013(2) -0.0023(2)
N62 0.025(2) 0.0375(18) 0.072(3) 0.0106(18) 0.003(2) 0.0019(16)
C63 0.077(4) 0.054(3) 0.110(5) -0.029(3) 0.028(4) -0.006(3)
C64 0.117(5) 0.036(3) 0.238(8) -0.033(4) 0.071(5) 0.019(3)
C65 0.073(5) 0.106(4) 0.286(10) 0.112(5) 0.029(6) 0.023(4)
C66 0.149(7) 0.091(5) 0.165(8) 0.024(5) -0.021(6) 0.041(5)
C67 0.055(4) 0.066(3) 0.117(5) 0.031(3) -0.005(4) 0.017(3)
C68 0.121(7) 0.158(7) 0.217(10) 0.000(7) 0.004(7) 0.014(6)
C69 0.151(8) 0.188(8) 0.150(8) 0.015(7) -0.003(7) -0.004(7)
C70 0.065(4) 0.103(4) 0.187(8) 0.010(5) 0.001(5) 0.020(4)
N71 0.036(2) 0.175(4) 0.076(3) -0.059(3) 0.031(2) -0.058(3)
C72 0.067(5) 0.100(5) 0.218(9) 0.020(5) -0.015(5) 0.015(4)
C73 0.143(7) 0.139(6) 0.170(8) 0.053(6) -0.022(6) 0.009(6)
N74 0.042(2) 0.120(3) 0.038(2) -0.034(2) 0.019(2) -0.043(2)
N75 0.034(2) 0.091(3) 0.057(3) -0.038(2) 0.023(2) -0.027(2)
N76 0.021(2) 0.099(3) 0.040(2) -0.0326(19) 0.0138(18) -0.0258(19)
N77 0.033(2) 0.106(3) 0.034(2) -0.024(2) 0.0097(19) -0.032(2)
C78 0.031(3) 0.111(4) 0.040(3) -0.018(3) 0.008(2) -0.030(3)
C79 0.043(3) 0.105(3) 0.033(3) -0.011(2) 0.012(2) -0.041(3)
C80 0.049(3) 0.119(4) 0.043(3) -0.029(3) 0.013(3) -0.032(3)
C81 0.056(3) 0.144(4) 0.047(3) -0.043(3) 0.028(3) -0.055(3)
C82 0.061(3) 0.168(4) 0.047(3) -0.060(3) 0.030(3) -0.060(3)
C83 0.050(3) 0.127(4) 0.048(3) -0.050(3) 0.028(3) -0.040(3)
C84 0.057(3) 0.092(3) 0.053(3) -0.035(3) 0.035(3) -0.033(3)
C85 0.039(3) 0.088(3) 0.049(3) -0.033(2) 0.022(2) -0.035(2)
C86 0.039(3) 0.098(3) 0.056(3) -0.038(3) 0.026(2) -0.033(3)
C87 0.025(3) 0.096(3) 0.048(3) -0.023(3) 0.013(2) -0.031(2)
C88 0.025(3) 0.082(3) 0.055(3) -0.032(2) 0.013(2) -0.026(2)
C89 0.027(2) 0.076(3) 0.043(3) -0.032(2) 0.014(2) -0.028(2)
C90 0.036(3) 0.092(3) 0.041(3) -0.029(2) 0.009(2) -0.019(3)
C91 0.037(3) 0.095(3) 0.040(3) -0.028(3) 0.001(2) -0.017(3)
C92 0.031(3) 0.098(3) 0.041(3) -0.028(3) 0.016(2) -0.018(2)
C93 0.025(2) 0.083(3) 0.032(3) -0.029(2) 0.007(2) -0.014(2)
C94 0.023(2) 0.099(3) 0.032(3) -0.023(2) 0.014(2) -0.017(2)
C95 0.031(3) 0.107(3) 0.037(3) -0.006(3) 0.002(2) -0.030(3)
C96 0.042(3) 0.130(4) 0.034(3) -0.024(3) 0.010(2) -0.036(3)
C97 0.037(3) 0.127(4) 0.037(3) -0.022(3) 0.008(2) -0.046(3)
C98 0.030(3) 0.096(3) 0.031(3) -0.035(2) 0.018(2) -0.028(2)
C99 0.123(5) 0.115(4) 0.129(5) -0.048(4) -0.081(4) -0.008(4)
C100 0.129(5) 0.091(4) 0.097(4) -0.032(3) -0.081(4) -0.010(4)
C101 0.027(3) 0.090(3) 0.043(3) -0.023(2) -0.003(2) -0.019(2)
C102 0.132(5) 0.073(3) 0.196(6) -0.077(4) -0.120(4) 0.023(3)
C103 0.125(5) 0.067(3) 0.174(6) -0.041(4) -0.100(5) -0.001(3)
C104 0.042(3) 0.076(3) 0.023(2) -0.012(2) 0.001(2) -0.003(2)
O105 0.062(2) 0.0478(16) 0.0452(19) -0.0092(14) -0.0138(16) -0.0170(15)
O106 0.066(2) 0.0539(18) 0.090(3) -0.0324(17) -0.043(2) 0.0016(16)
C107 0.045(3) 0.092(3) 0.058(3) -0.041(3) 0.036(3) -0.029(3)
C108 0.053(3) 0.079(3) 0.064(3) -0.020(3) 0.039(3) -0.011(3)
C109 0.048(3) 0.073(3) 0.057(3) -0.011(3) 0.031(3) -0.006(3)
C110 0.050(3) 0.069(3) 0.045(3) -0.025(2) 0.028(2) -0.017(2)
C111 0.085(4) 0.066(3) 0.107(4) -0.039(3) 0.065(3) -0.040(3)
C112 0.104(4) 0.095(3) 0.091(4) -0.047(3) 0.083(3) -0.058(3)
C113 0.036(3) 0.072(3) 0.047(3) 0.000(2) 0.014(2) -0.003(2)
O114 0.054(2) 0.0505(17) 0.062(2) -0.0063(15) 0.0357(17) 0.0025(15)
O115 0.073(2) 0.0555(18) 0.081(2) -0.0100(17) 0.0435(19) -0.0105(17)
C116 0.035(3) 0.067(3) 0.046(3) -0.030(2) 0.018(2) -0.011(2)
C117 0.038(3) 0.068(3) 0.059(3) -0.025(2) 0.010(3) -0.021(2)
C118 0.048(3) 0.069(3) 0.055(3) -0.022(2) 0.011(3) -0.017(2)
C119 0.035(3) 0.081(3) 0.045(3) -0.032(2) 0.015(2) -0.025(2)
C120 0.046(3) 0.093(3) 0.046(3) -0.032(3) 0.022(2) -0.042(3)
C121 0.052(3) 0.078(3) 0.055(3) -0.026(3) 0.004(3) -0.024(3)
C122 0.040(3) 0.083(3) 0.052(3) -0.039(3) 0.013(2) -0.020(3)
O123 0.053(2) 0.109(2) 0.046(2) -0.0267(18) 0.0131(17) -0.0431(18)
O124 0.068(2) 0.085(2) 0.067(2) -0.0141(19) -0.014(2) -0.0317(18)
C125 0.020(2) 0.082(3) 0.032(3) -0.012(2) 0.009(2) -0.003(2)
C126 0.044(3) 0.060(3) 0.035(3) -0.001(2) 0.019(2) -0.015(2)
C127 0.033(3) 0.053(2) 0.041(3) -0.008(2) 0.013(2) -0.003(2)
C128 0.018(2) 0.064(3) 0.028(2) -0.001(2) 0.0020(19) 0.016(2)
C129 0.089(4) 0.115(4) 0.059(3) 0.038(3) 0.038(3) 0.065(3)
C130 0.076(4) 0.138(4) 0.064(4) 0.020(3) 0.048(3) 0.065(3)
C131 0.025(2) 0.061(3) 0.034(3) -0.005(2) 0.005(2) 0.012(2)
O132 0.0280(16) 0.0597(16) 0.0329(17) 0.0023(13) 0.0105(13) 0.0180(14)
O133 0.090(2) 0.123(2) 0.054(2) 0.0496(19) 0.0442(19) 0.072(2)
ZN134 0.0310(3) 0.1006(4) 0.0385(3) -0.0328(3) 0.0166(3) -0.0320(3)
NA135 0.0369(10) 0.0502(9) 0.0386(10) -0.0023(8) 0.0128(8) -0.0089(8)
NA136 0.0389(10) 0.0530(9) 0.0360(10) -0.0096(8) 0.0044(8) -0.0128(8)
NA137 0.0455(12) 0.0708(11) 0.0876(15) -0.0222(10) 0.0105(11) -0.0026(9)
O138 0.070(2) 0.0605(19) 0.076(2) -0.0022(17) 0.021(2) -0.0078(17)
C139 0.037(3) 0.073(3) 0.113(5) -0.022(3) 0.035(3) 0.005(3)
C140 0.079(4) 0.049(3) 0.160(6) -0.010(3) 0.039(4) -0.005(3)
C141 0.076(4) 0.086(4) 0.280(9) -0.037(5) 0.118(5) -0.025(3)
C142 0.060(4) 0.115(5) 0.238(8) -0.093(5) 0.055(5) -0.018(4)
C143 0.087(5) 0.147(5) 0.098(5) -0.041(4) 0.012(4) 0.038(4)
C144 0.051(3) 0.111(4) 0.099(5) -0.050(4) 0.011(3) 0.022(3)
O145 0.143(3) 0.065(2) 0.087(3) -0.0105(19) -0.002(3) 0.055(2)
C146 0.265(8) 0.160(7) 0.258(8) 0.003(6) 0.234(6) 0.044(7)
C147 0.094(5) 0.047(3) 0.554(16) 0.096(6) 0.172(7) 0.037(3)
O148 0.052(2) 0.082(2) 0.190(4) 0.059(3) 0.001(3) 0.009(2)
C149 0.086(5) 0.161(5) 0.400(12) 0.185(6) -0.108(6) -0.066(4)
C150 0.309(8) 0.192(6) 0.209(7) 0.137(5) -0.183(6) -0.188(6)
O151 0.219(4) 0.158(3) 0.070(3) 0.005(2) 0.018(3) -0.139(3)
C152 0.236(9) 0.118(5) 0.185(7) -0.102(5) 0.104(7) -0.067(6)
C153 0.148(6) 0.117(5) 0.176(7) -0.031(5) 0.115(5) -0.038(5)
O154 0.047(2) 0.066(2) 0.215(4) -0.077(2) 0.045(3) -0.0163(17)
C155 0.037(4) 0.094(4) 0.180(7) 0.004(5) 0.025(4) 0.012(3)
C156 0.060(4) 0.038(3) 0.395(12) -0.001(5) 0.100(6) -0.018(3)
C157 0.047(4) 0.039(3) 0.325(11) -0.016(5) 0.034(6) -0.006(3)
C158 0.073(4) 0.078(4) 0.278(9) 0.073(5) -0.077(5) -0.008(3)
C159 0.167(6) 0.093(5) 0.221(8) 0.029(5) -0.139(6) 0.009(4)
C160 0.094(5) 0.046(3) 0.282(9) -0.031(5) -0.099(6) 0.023(3)
O161 0.202(4) 0.060(2) 0.205(4) 0.005(2) -0.156(3) -0.022(3)
C162 0.351(14) 0.113(6) 0.201(10) -0.021(6) -0.103(10) -0.034(8)
C163 0.093(6) 0.162(7) 0.304(14) 0.050(8) -0.016(8) -0.030(6)
O164 0.145(5) 0.110(4) 0.287(8) -0.015(4) 0.083(5) -0.034(3)
C165 0.191(8) 0.101(5) 0.213(10) -0.037(6) -0.035(8) -0.075(5)
C166 0.090(4) 0.161(7) 0.448(14) -0.028(8) 0.185(6) -0.049(5)
O167 0.210(5) 0.094(3) 0.208(5) -0.036(3) 0.135(4) 0.011(3)
C168 0.271(9) 0.159(5) 0.166(6) -0.117(5) 0.164(6) -0.124(6)
C169 0.160(6) 0.106(4) 0.079(5) -0.010(4) 0.059(4) -0.044(4)
O170 0.064(2) 0.079(2) 0.073(2) -0.0139(18) -0.025(2) 0.0026(18)
NA171 0.0462(11) 0.0493(9) 0.0492(11) -0.0060(8) 0.0215(9) -0.0107(8)
NA172 0.0450(11) 0.0569(9) 0.0509(11) -0.0239(8) 0.0143(9) -0.0123(8)
O173 0.089(3) 0.092(2) 0.066(2) -0.0306(19) -0.010(2) 0.012(2)

loop_
_geom_bond_atom_site_label_1
_geom_bond_atom_site_label_2
_geom_bond_distance
_geom_bond_site_symmetry_2
_geom_bond_publ_flag
N1 C7 1.359(5) . ?
N1 C10 1.372(5) . ?
N1 Zn61 2.066(3) . ?
N2 C15 1.378(5) . ?
N2 C12 1.392(5) . ?
N2 Zn61 2.074(3) . ?
N3 C17 1.358(5) . ?
N3 C20 1.374(5) . ?
N3 Zn61 2.075(3) . ?
N4 C5 1.352(5) . ?
N4 C22 1.376(5) . ?
N4 Zn61 2.072(3) . ?
C5 C6 1.385(5) . ?
C5 C24 1.451(5) . ?
C6 C7 1.412(5) . ?
C6 C25 1.514(6) . ?
C7 C8 1.437(6) . ?
C8 C9 1.353(6) . ?
C8 H8 0.9300 . ?
C9 C10 1.482(6) . ?
C9 H9 0.9300 . ?
C10 C11 1.390(6) . ?
C11 C12 1.396(5) . ?
C11 C34 1.497(5) . ?
C12 C13 1.418(5) . ?
C13 C14 1.367(5) . ?
C13 H13 0.9300 . ?
C14 C15 1.428(5) . ?
C14 H14 0.9300 . ?
C15 C16 1.397(5) . ?
C16 C17 1.426(5) . ?
C16 C43 1.505(5) . ?
C17 C18 1.456(5) . ?
C18 C19 1.351(5) . ?
C18 H18 0.9300 . ?
C19 C20 1.423(5) . ?
C19 H19 0.9300 . ?
C20 C21 1.394(5) . ?
C21 C22 1.404(5) . ?
C21 C52 1.511(5) . ?
C22 C23 1.440(6) . ?
C23 C24 1.341(5) . ?
C23 H23 0.9300 . ?
C24 H24 0.9300 . ?
C25 C26 1.384(5) . ?
C25 C30 1.391(5) . ?
C26 C27 1.365(6) . ?
C26 H26 0.9300 . ?
C27 C28 1.393(5) . ?
C27 H27 0.9300 . ?
C28 C29 1.382(5) . ?
C28 C31 1.511(6) . ?
C29 C30 1.380(6) . ?
C29 H29 0.9300 . ?
C30 H30 0.9300 . ?
C31 O32 1.242(5) . ?
C31 O33 1.262(5) . ?
C31 NA135 2.785(4) 2 ?
O32 NA136 2.293(3) 2 ?
O32 NA135 2.646(3) 2 ?
O33 NA171 2.211(3) 2_545 ?
O33 NA135 2.291(3) 2 ?
C34 C39 1.375(5) . ?
C34 C35 1.404(6) . ?
C35 C36 1.372(5) . ?
C35 H35 0.9300 . ?
C36 C37 1.375(5) . ?
C36 H36 0.9300 . ?
C37 C38 1.393(6) . ?
C37 C40 1.514(6) . ?
C38 C39 1.385(6) . ?
C38 H38 0.9300 . ?
C39 H39 0.9300 . ?
C40 O41 1.210(5) . ?
C40 O42 1.298(5) . ?
O41 NA172 2.314(3) . ?
O42 NA136 2.390(3) . ?
C43 C44 1.374(5) . ?
C43 C48 1.375(5) . ?
C44 C45 1.379(5) . ?
C44 H44 0.9300 . ?
C45 C46 1.369(5) . ?
C45 H45 0.9300 . ?
C46 C47 1.385(5) . ?
C46 C49 1.499(6) . ?
C47 C48 1.357(6) . ?
C47 H47 0.9300 . ?
C48 H48 0.9300 . ?
C49 O51 1.259(5) . ?
C49 O50 1.268(5) . ?
C49 NA172 2.877(5) 4_565 ?
O50 NA171 2.291(3) 4_565 ?
O50 NA172 2.627(3) 4_565 ?
O51 NA172 2.395(3) 4_565 ?
C52 C57 1.383(6) . ?
C52 C53 1.398(5) . ?
C53 C54 1.369(5) . ?
C53 H53 0.9300 . ?
C54 C55 1.376(6) . ?
C54 H54 0.9300 . ?
C55 C56 1.393(6) . ?
C55 C58 1.510(6) . ?
C56 C57 1.376(6) . ?
C56 H56 0.9300 . ?
C57 H57 0.9300 . ?
C58 O60 1.236(5) . ?
C58 O59 1.296(5) . ?
O60 NA135 2.343(3) 3 ?
Zn61 N62 2.154(3) . ?
N62 C63 1.329(6) . ?
N62 C67 1.329(6) . ?
C63 C64 1.385(7) . ?
C63 H63 0.9300 . ?
C64 C65 1.343(11) . ?
C64 H64 0.9300 . ?
C65 C66 1.332(11) . ?
C65 H65 0.9300 . ?
C66 C67 1.360(8) . ?
C66 H66 0.9300 . ?
C67 H67 0.9300 . ?
C68 C69 1.3900 . ?
C68 C73 1.3900 . ?
C68 H68 0.9297 . ?
C69 C70 1.3900 . ?
C69 H69 0.9292 . ?
C70 N71 1.3900 . ?
C70 H70 0.9294 . ?
N71 C72 1.3900 . ?
N71 ZN134 1.994(3) . ?
C72 C73 1.3900 . ?
C72 H72 0.9309 . ?
C73 H73 0.9306 . ?
N74 C80 1.366(6) . ?
N74 C83 1.373(6) . ?
N74 ZN134 2.051(4) . ?
N75 C85 1.370(6) . ?
N75 C88 1.384(5) . ?
N75 ZN134 2.073(4) . ?
N76 C93 1.360(5) . ?
N76 C90 1.390(5) . ?
N76 ZN134 2.055(3) . ?
N77 C95 1.363(6) . ?
N77 C78 1.386(5) . ?
N77 ZN134 2.067(3) . ?
C78 C79 1.370(6) . ?
C78 C97 1.445(6) . ?
C79 C80 1.399(6) . ?
C79 C98 1.549(6) . ?
C80 C81 1.439(7) . ?
C81 C82 1.332(7) . ?
C81 H81 0.9300 . ?
C82 C83 1.448(6) . ?
C82 H82 0.9300 . ?
C83 C84 1.419(7) . ?
C84 C85 1.391(6) . ?
C84 C107 1.472(6) . ?
C85 C86 1.451(6) . ?
C86 C87 1.347(6) . ?
C86 H86 0.9300 . ?
C87 C88 1.450(6) . ?
C87 H87 0.9300 . ?
C88 C89 1.397(6) . ?
C89 C90 1.374(6) . ?
C89 C116 1.512(6) . ?
C90 C91 1.442(6) . ?
C91 C92 1.344(6) . ?
C91 H91 0.9300 . ?
C92 C93 1.411(6) . ?
C92 H92 0.9300 . ?
C93 C94 1.415(6) . ?
C94 C95 1.399(6) . ?
C94 C125 1.487(6) . ?
C95 C96 1.443(6) . ?
C96 C97 1.352(6) . ?
C96 H96 0.9300 . ?
C97 H97 0.9300 . ?
C98 C103 1.317(7) . ?
C98 C99 1.352(7) . ?
C99 C100 1.419(7) . ?
C99 H99 0.9300 . ?
C100 C101 1.315(7) . ?
C100 H100 0.9300 . ?
C101 C102 1.380(7) . ?
C101 C104 1.490(6) . ?
C102 C103 1.353(7) . ?
C102 H102 0.9300 . ?
C103 H103 0.9300 . ?
C104 O105 1.192(5) . ?
C104 O106 1.302(5) . ?
O105 NA136 2.347(3) 3_565 ?
O106 NA172 2.409(3) 3_565 ?
C107 C108 1.378(6) . ?
C107 C112 1.394(7) . ?
C108 C109 1.392(6) . ?
C108 H108 0.9300 . ?
C109 C110 1.380(6) . ?
C109 H109 0.9300 . ?
C110 C111 1.368(6) . ?
C110 C113 1.522(6) . ?
C111 C112 1.376(7) . ?
C111 H111 0.9300 . ?
C112 H112 0.9300 . ?
C113 O114 1.234(5) . ?
C113 O115 1.259(5) . ?
C113 NA171 2.778(5) 4_465 ?
O114 NA172 2.270(3) 4_465 ?
O114 NA171 2.621(3) 4_465 ?
O115 NA135 2.232(3) 4_455 ?
O115 NA171 2.298(4) 4_465 ?
C116 C117 1.375(6) . ?
C116 C121 1.409(6) . ?
C117 C118 1.357(6) . ?
C117 H117 0.9300 . ?
C118 C119 1.377(6) . ?
C118 H118 0.9300 . ?
C119 C120 1.378(6) . ?
C119 C122 1.488(6) . ?
C120 C121 1.376(6) . ?
C120 H120 0.9300 . ?
C121 H121 0.9300 . ?
C122 O124 1.217(5) . ?
C122 O123 1.325(5) . ?
O124 NA171 2.326(4) 1_444 ?
C125 C130 1.352(7) . ?
C125 C126 1.356(6) . ?
C126 C127 1.380(6) . ?
C126 H126 0.9300 . ?
C127 C128 1.374(5) . ?
C127 H127 0.9300 . ?
C128 C129 1.371(6) . ?
C128 C131 1.498(6) . ?
C129 C130 1.358(7) . ?
C129 H129 0.9300 . ?
C130 H130 0.9300 . ?
C131 O133 1.244(5) . ?
C131 O132 1.269(4) . ?
C131 NA136 2.885(4) 2_554 ?
O132 NA135 2.291(3) 2_554 ?
O132 NA136 2.656(3) 2_554 ?
O133 NA136 2.382(4) 2_554 ?
NA135 O115 2.232(3) 4_656 ?
NA135 O132 2.291(3) 2_554 ?
NA135 O33 2.291(3) 2 ?
NA135 O60 2.343(3) 3 ?
NA135 O170 2.419(3) . ?
NA135 O32 2.646(3) 2 ?
NA135 C31 2.785(4) 2 ?
NA135 NA136 3.106(2) . ?
NA135 NA171 3.133(2) 1_545 ?
NA136 O32 2.294(3) 2 ?
NA136 O105 2.347(3) 3_565 ?
NA136 O133 2.382(4) 2_554 ?
NA136 O170 2.469(3) . ?
NA136 O132 2.656(3) 2_554 ?
NA136 C131 2.885(5) 2_554 ?
NA137 O145 2.386(4) . ?
NA137 O148 2.396(4) . ?
NA137 O151 2.411(5) . ?
NA137 O161 2.444(5) . ?
NA137 O167 2.449(6) . ?
NA137 O154 2.595(4) . ?
NA137 O138 2.624(4) . ?
NA137 O164 2.635(7) . ?
NA137 C165 2.746(10) . ?
NA137 C168 3.093(9) . ?
O138 C139 1.354(6) . ?
O138 C169 1.456(7) . ?
C139 C144 1.381(8) . ?
C139 C140 1.412(7) . ?
C140 C141 1.376(10) . ?
C140 H140 0.9303 . ?
C141 C142 1.305(12) . ?
C141 H141 0.9309 . ?
C142 C143 1.416(10) . ?
C142 H142 0.9301 . ?
C143 C144 1.409(8) . ?
C143 H143 0.9299 . ?
C144 O145 1.394(7) . ?
O145 C146 1.473(10) . ?
C146 C147 1.396(15) . ?
C146 H14A 0.9704 . ?
C146 H14B 0.9705 . ?
C147 O148 1.443(9) . ?
C147 H14C 0.9710 . ?
C147 H14D 0.9695 . ?
O148 C149 1.417(11) . ?
C149 C150 1.530(13) . ?
C149 H14E 0.9696 . ?
C149 H14F 0.9706 . ?
C150 O151 1.390(10) . ?
C150 H15A 0.9696 . ?
C150 H15B 0.9695 . ?
O151 C152 1.559(9) . ?
C152 C153 1.403(11) . ?
C152 H15C 0.9697 . ?
C152 H15D 0.9702 . ?
C153 O154 1.366(8) . ?
C153 H15E 0.9715 . ?
C153 H15F 0.9693 . ?
O154 C155 1.433(8) . ?
C155 C160 1.327(10) . ?
C155 C156 1.380(8) . ?
C156 C157 1.326(13) . ?
C156 H156 0.9297 . ?
C157 C158 1.375(11) . ?
C157 H157 0.9301 . ?
C158 C159 1.361(8) . ?
C158 H158 0.9304 . ?
C159 C160 1.412(12) . ?
C159 H159 0.9310 . ?
C160 O161 1.409(7) . ?
O161 C162 1.303(11) . ?
C162 C163 1.348(16) . ?
C162 H16A 0.9709 . ?
C162 H16B 0.9717 . ?
C163 O164 1.415(12) . ?
C163 H16C 0.9714 . ?
C163 H16D 0.9686 . ?
O164 C165 1.149(12) . ?
C165 C166 1.512(15) . ?
C165 H16E 0.9662 . ?
C165 H16F 0.9700 . ?
C166 O167 1.507(10) . ?
C166 H16G 0.9688 . ?
C166 H16H 0.9699 . ?
O167 C168 1.324(11) . ?
C168 C169 1.543(10) . ?
C168 H16I 0.9676 . ?
C168 H16J 0.9709 . ?
C169 H16K 0.9699 . ?
C169 H16L 0.9693 . ?
O170 H170 1.1492 . ?
NA171 O33 2.211(3) 2_565 ?
NA171 O50 2.291(3) 4_566 ?
NA171 O115 2.298(4) 4_666 ?
NA171 O124 2.326(4) 1_666 ?
NA171 O173 2.390(4) . ?
NA171 O114 2.621(3) 4_666 ?
NA171 C113 2.778(5) 4_666 ?
NA171 NA172 3.092(2) . ?
NA171 NA135 3.133(2) 1_565 ?
NA172 O114 2.270(3) 4_666 ?
NA172 O51 2.395(3) 4_566 ?
NA172 O106 2.409(3) 3_565 ?
NA172 O173 2.521(4) . ?
NA172 O50 2.627(3) 4_566 ?
NA172 C49 2.877(5) 4_566 ?
O173 H173 1.1796 . ?
